data_7103746
loop_
_publ_author_name
'Lijin Xu'
'Qian Shi'
'Xingshu Li'
'Xian Jia'
'Xin Huang'
'Ruihu Wang'
'Zhongyuan Zhou'
'Zhenyang Lin'
A.S.C.Chan

_journal_name_full 'Chemical communications (Cambridge, England)'
_journal_paper_doi 10.1039/b303477a
_journal_year 2003
_chemical_formula_sum 'C26.5 H18 Cl2 N2 O Pd'
_chemical_formula_weight 557.73
_chemical_name_systematic
; 
? 
;
_space_group_IT_number 14
_symmetry_cell_setting monoclinic
_symmetry_space_group_name_Hall '-P 2ybc'
_symmetry_space_group_name_H-M 'P 1 21/c 1'
_atom_sites_solution_hydrogens geom
_atom_sites_solution_primary direct
_atom_sites_solution_secondary difmap
_audit_creation_method SHELXL-97
_cell_angle_alpha 90.00
_cell_angle_beta 115.863(5)
_cell_angle_gamma 90.00
_cell_formula_units_Z 4
_cell_length_a 14.178(3)
_cell_length_b 11.991(3)
_cell_length_c 15.086(3)
_cell_measurement_reflns_used 6520
_cell_measurement_temperature 294(2)
_cell_measurement_theta_max 27.5
_cell_measurement_theta_min 1
_cell_volume 2307.8(8)
_computing_cell_refinement 'Bruker SMART'
_computing_data_collection 'Bruker SMART'
_computing_data_reduction 'Bruker SHELXTL'
_computing_molecular_graphics 'Bruker SHELXTL'
_computing_publication_material 'Bruker SHELXTL'
_computing_structure_refinement 'SHELXL-97 (Sheldrick, 1997)'
_computing_structure_solution 'SHELXS-97 (Sheldrick, 1990)'
_diffrn_ambient_temperature 294(2)
_diffrn_measured_fraction_theta_full 0.998
_diffrn_measured_fraction_theta_max 0.998
_diffrn_measurement_device_type 'CCD area detector'
_diffrn_measurement_method 'phi and omega scans'
_diffrn_radiation_monochromator graphite
_diffrn_radiation_source 'fine-focus sealed tube'
_diffrn_radiation_type MoK\a
_diffrn_radiation_wavelength 0.71073
_diffrn_reflns_av_R_equivalents 0.0426
_diffrn_reflns_av_sigmaI/netI 0.0527
_diffrn_reflns_limit_h_max 18
_diffrn_reflns_limit_h_min -13
_diffrn_reflns_limit_k_max 13
_diffrn_reflns_limit_k_min -15
_diffrn_reflns_limit_l_max 15
_diffrn_reflns_limit_l_min -19
_diffrn_reflns_number 15348
_diffrn_reflns_theta_full 27.54
_diffrn_reflns_theta_max 27.54
_diffrn_reflns_theta_min 1.60
_exptl_absorpt_coefficient_mu 1.058
_exptl_absorpt_correction_T_max 0.9016
_exptl_absorpt_correction_T_min 0.7420
_exptl_absorpt_correction_type none
_exptl_absorpt_process_details 'SADABS; Sheldrick 1996'
_exptl_crystal_colour red
_exptl_crystal_density_diffrn 1.605
_exptl_crystal_density_method 'not measured'
_exptl_crystal_description plate
_exptl_crystal_F_000 1116
_exptl_crystal_size_max 0.30
_exptl_crystal_size_mid 0.28
_exptl_crystal_size_min 0.10
_refine_diff_density_max 0.938
_refine_diff_density_min -0.669
_refine_diff_density_rms 0.180
_refine_ls_extinction_method none
_refine_ls_goodness_of_fit_ref 1.013
_refine_ls_hydrogen_treatment constr
_refine_ls_matrix_type full
_refine_ls_number_parameters 307
_refine_ls_number_reflns 5320
_refine_ls_number_restraints 0
_refine_ls_restrained_S_all 1.013
_refine_ls_R_factor_all 0.0797
_refine_ls_R_factor_gt 0.0443
_refine_ls_shift/su_max 0.001
_refine_ls_shift/su_mean 0.000
_refine_ls_structure_factor_coef Fsqd
_refine_ls_weighting_details 'calc w=1/[\s^2^(Fo^2^)+(0.0726P)^2^+0.0000P] where P=(Fo^2^+2Fc^2^)/3'
_refine_ls_weighting_scheme calc
_refine_ls_wR_factor_gt 0.1104
_refine_ls_wR_factor_ref 0.1351
_reflns_number_gt 3403
_reflns_number_total 5320
_reflns_threshold_expression >2sigma(I)
_cod_data_source_file b303477a.txt
_cod_data_source_block sq5
_cod_depositor_comments
;
The following automatic conversions were performed:
'_symmetry_cell_setting' value 'Monoclinic' changed to 'monoclinic'
according to '/home/saulius/struct/CIF-dictionaries/cif_core.dic'
dictionary named 'cif_core.dic' version 2.4.1 from 2010-06-29.

Automatic conversion script
Id: cif_fix_enum 1527 2010-12-29 10:47:43Z saulius 
;
_cod_original_sg_symbol_H-M P2(1)/c
_cod_original_formula_sum 'C26.50 H18 Cl2 N2 O Pd'
_cod_database_code 7103746

loop_
_symmetry_equiv_pos_as_xyz
'x, y, z'
'-x, y+1/2, -z+1/2'
'-x, -y, -z'
'x, -y-1/2, z-1/2'

loop_
_atom_site_label
_atom_site_type_symbol
_atom_site_fract_x
_atom_site_fract_y
_atom_site_fract_z
_atom_site_U_iso_or_equiv
_atom_site_adp_type
_atom_site_occupancy
_atom_site_symmetry_multiplicity
_atom_site_calc_flag
_atom_site_refinement_flags
_atom_site_disorder_assembly
_atom_site_disorder_group
O1 O 0.6012(2) 0.2491(3) -0.0153(2) 0.0510(8) Uani 1 1 d . . .
Pd Pd 0.73386(2) 0.41588(3) 0.16834(3) 0.04198(14) Uani 1 1 d . . .
Cl1 Cl 0.90630(10) 0.37372(12) 0.21050(13) 0.0774(4) Uani 1 1 d . . .
Cl2 Cl 0.0522(7) 0.2535(10) 0.0505(8) 0.319(7) Uani 0.50 1 d P . .
Cl3 Cl -0.0036(13) 0.0343(19) 0.0316(15) 0.417(12) Uani 0.50 1 d P . .
N1 N 0.5901(2) 0.4679(3) 0.1342(3) 0.0404(8) Uani 1 1 d . . .
N2 N 0.7546(3) 0.5885(3) 0.1615(3) 0.0503(10) Uani 1 1 d . . .
C1 C 0.6651(3) 0.2555(3) 0.1589(3) 0.0379(9) Uani 1 1 d . . .
C2 C 0.6703(3) 0.2221(3) 0.0671(3) 0.0434(10) Uani 1 1 d . . .
C3 C 0.7604(3) 0.1564(4) 0.0768(4) 0.0471(11) Uani 1 1 d . . .
H3A H 0.7738 0.1476 0.0221 0.057 Uiso 1 1 calc R . .
C4 C 0.8242(4) 0.1087(4) 0.1610(4) 0.0492(11) Uani 1 1 d . . .
H4A H 0.8798 0.0661 0.1628 0.059 Uiso 1 1 calc R . .
C5 C 0.8107(3) 0.1203(4) 0.2503(3) 0.0448(10) Uani 1 1 d . . .
C6 C 0.8715(4) 0.0592(4) 0.3347(4) 0.0554(12) Uani 1 1 d . . .
H6A H 0.9243 0.0130 0.3350 0.066 Uiso 1 1 calc R . .
C7 C 0.8544(4) 0.0662(4) 0.4174(4) 0.0641(14) Uani 1 1 d . . .
H7A H 0.8945 0.0239 0.4728 0.077 Uiso 1 1 calc R . .
C8 C 0.7782(4) 0.1358(4) 0.4179(4) 0.0570(12) Uani 1 1 d . . .
H8A H 0.7673 0.1414 0.4742 0.068 Uiso 1 1 calc R . .
C9 C 0.7178(3) 0.1974(4) 0.3360(3) 0.0472(11) Uani 1 1 d . . .
H9A H 0.6664 0.2443 0.3379 0.057 Uiso 1 1 calc R . .
C10 C 0.7313(3) 0.1915(3) 0.2502(3) 0.0401(10) Uani 1 1 d . . .
C11 C 0.5531(3) 0.2793(3) 0.1446(3) 0.0410(10) Uani 1 1 d . . .
C12 C 0.5163(3) 0.3861(4) 0.1302(3) 0.0417(10) Uani 1 1 d . . .
C13 C 0.4128(3) 0.4144(4) 0.1166(4) 0.0521(12) Uani 1 1 d . . .
H13A H 0.3903 0.4882 0.1072 0.062 Uiso 1 1 calc R . .
C14 C 0.3484(3) 0.3321(4) 0.1177(4) 0.0568(13) Uani 1 1 d . . .
H14A H 0.2820 0.3499 0.1116 0.068 Uiso 1 1 calc R . .
C15 C 0.3804(3) 0.2193(4) 0.1279(3) 0.0470(11) Uani 1 1 d . . .
C16 C 0.3130(4) 0.1331(4) 0.1263(4) 0.0603(13) Uani 1 1 d . . .
H16A H 0.2471 0.1509 0.1215 0.072 Uiso 1 1 calc R . .
C17 C 0.3414(4) 0.0244(5) 0.1315(4) 0.0644(14) Uani 1 1 d . . .
H17A H 0.2953 -0.0312 0.1308 0.077 Uiso 1 1 calc R . .
C18 C 0.4387(4) -0.0038(4) 0.1378(4) 0.0637(14) Uani 1 1 d . . .
H18A H 0.4567 -0.0785 0.1389 0.076 Uiso 1 1 calc R . .
C19 C 0.5093(4) 0.0776(4) 0.1427(4) 0.0509(11) Uani 1 1 d . . .
H19A H 0.5749 0.0574 0.1481 0.061 Uiso 1 1 calc R . .
C20 C 0.4828(3) 0.1913(4) 0.1393(3) 0.0452(10) Uani 1 1 d . . .
C21 C 0.6622(3) 0.6439(4) 0.1339(3) 0.0460(10) Uani 1 1 d . . .
C22 C 0.6534(4) 0.7571(4) 0.1206(4) 0.0612(13) Uani 1 1 d . . .
H22A H 0.5894 0.7928 0.1026 0.073 Uiso 1 1 calc R . .
C23 C 0.7417(4) 0.8164(5) 0.1346(5) 0.0778(17) Uani 1 1 d . . .
H23A H 0.7384 0.8933 0.1257 0.093 Uiso 1 1 calc R . .
C24 C 0.8346(4) 0.7611(5) 0.1617(5) 0.086(2) Uani 1 1 d . . .
H24A H 0.8949 0.8001 0.1712 0.103 Uiso 1 1 calc R . .
C25 C 0.8382(4) 0.6474(4) 0.1750(4) 0.0706(16) Uani 1 1 d . . .
H25A H 0.9020 0.6109 0.1943 0.085 Uiso 1 1 calc R . .
C26 C 0.5732(3) 0.5744(3) 0.1221(3) 0.0467(11) Uani 1 1 d . . .
H26A H 0.5075 0.6049 0.1068 0.056 Uiso 1 1 calc R . .
C27 C -0.0123(14) 0.1641(16) -0.007(2) 0.188(13) Uani 0.50 1 d P . .
H27A H -0.0035 0.1615 -0.0670 0.225 Uiso 0.50 1 calc PR . .
H27B H -0.0842 0.1870 -0.0257 0.225 Uiso 0.50 1 calc PR . .

loop_
_atom_site_aniso_label
_atom_site_aniso_U_11
_atom_site_aniso_U_22
_atom_site_aniso_U_33
_atom_site_aniso_U_23
_atom_site_aniso_U_13
_atom_site_aniso_U_12
O1 0.0490(17) 0.0599(19) 0.0418(19) -0.0011(15) 0.0177(15) 0.0015(15)
Pd 0.03384(19) 0.0390(2) 0.0504(2) -0.00031(15) 0.01589(15) -0.00029(13)
Cl1 0.0423(7) 0.0676(8) 0.1111(12) 0.0013(8) 0.0232(7) 0.0039(6)
Cl2 0.168(7) 0.320(12) 0.332(12) -0.036(10) -0.017(7) 0.150(8)
Cl3 0.280(12) 0.61(3) 0.54(3) 0.19(2) 0.342(16) 0.137(15)
N1 0.0361(18) 0.0348(19) 0.050(2) -0.0035(16) 0.0189(16) -0.0011(15)
N2 0.041(2) 0.044(2) 0.058(3) 0.0004(17) 0.0141(18) -0.0058(16)
C1 0.037(2) 0.035(2) 0.041(2) -0.0013(17) 0.0166(18) 0.0021(17)
C2 0.044(2) 0.039(2) 0.050(3) -0.0050(19) 0.023(2) -0.0039(18)
C3 0.050(2) 0.049(3) 0.051(3) -0.007(2) 0.030(2) 0.003(2)
C4 0.045(2) 0.046(3) 0.062(3) -0.005(2) 0.028(2) 0.006(2)
C5 0.042(2) 0.038(2) 0.054(3) -0.0007(19) 0.021(2) 0.0018(18)
C6 0.050(3) 0.053(3) 0.058(3) 0.003(2) 0.020(2) 0.010(2)
C7 0.060(3) 0.068(4) 0.057(3) 0.015(3) 0.018(3) 0.013(3)
C8 0.061(3) 0.062(3) 0.050(3) 0.002(2) 0.027(2) 0.000(3)
C9 0.049(2) 0.043(2) 0.050(3) -0.002(2) 0.022(2) 0.002(2)
C10 0.038(2) 0.036(2) 0.047(3) -0.0037(18) 0.0184(19) -0.0006(17)
C11 0.041(2) 0.041(2) 0.042(3) -0.0023(18) 0.0195(19) -0.0010(18)
C12 0.038(2) 0.045(2) 0.042(3) -0.0044(18) 0.0167(19) -0.0040(18)
C13 0.043(2) 0.043(3) 0.071(3) -0.003(2) 0.025(2) 0.005(2)
C14 0.039(2) 0.061(3) 0.075(4) -0.005(3) 0.029(2) -0.006(2)
C15 0.043(2) 0.050(3) 0.050(3) -0.004(2) 0.022(2) -0.0083(19)
C16 0.056(3) 0.065(3) 0.064(4) -0.006(3) 0.031(3) -0.018(3)
C17 0.071(4) 0.065(4) 0.063(4) -0.006(3) 0.035(3) -0.026(3)
C18 0.082(4) 0.042(3) 0.065(4) -0.005(2) 0.030(3) -0.014(3)
C19 0.052(3) 0.046(3) 0.055(3) -0.005(2) 0.024(2) -0.003(2)
C20 0.048(2) 0.048(3) 0.040(3) -0.0022(19) 0.020(2) -0.001(2)
C21 0.047(2) 0.040(3) 0.047(3) -0.0015(19) 0.017(2) -0.0026(19)
C22 0.058(3) 0.043(3) 0.074(4) -0.002(2) 0.021(3) -0.003(2)
C23 0.069(4) 0.050(3) 0.098(5) 0.000(3) 0.022(3) -0.015(3)
C24 0.057(3) 0.065(4) 0.116(5) 0.000(3) 0.020(3) -0.028(3)
C25 0.044(3) 0.060(3) 0.098(5) 0.005(3) 0.021(3) -0.006(2)
C26 0.041(2) 0.043(3) 0.051(3) -0.001(2) 0.015(2) 0.0033(19)
C27 0.087(12) 0.117(15) 0.35(4) 0.092(19) 0.084(17) -0.013(11)

loop_
_atom_type_symbol
_atom_type_description
_atom_type_scat_dispersion_real
_atom_type_scat_dispersion_imag
_atom_type_scat_source
C C 0.0033 0.0016 'International Tables Vol C Tables 4.2.6.8 and 6.1.1.4'
H H 0.0000 0.0000 'International Tables Vol C Tables 4.2.6.8 and 6.1.1.4'
N N 0.0061 0.0033 'International Tables Vol C Tables 4.2.6.8 and 6.1.1.4'
O O 0.0106 0.0060 'International Tables Vol C Tables 4.2.6.8 and 6.1.1.4'
Pd Pd -0.9988 1.0072 'International Tables Vol C Tables 4.2.6.8 and 6.1.1.4'
Cl Cl 0.1484 0.1585 'International Tables Vol C Tables 4.2.6.8 and 6.1.1.4'

loop_
_geom_angle_atom_site_label_1
_geom_angle_atom_site_label_2
_geom_angle_atom_site_label_3
_geom_angle
_geom_angle_site_symmetry_1
_geom_angle_site_symmetry_3
_geom_angle_publ_flag
N1 Pd N2 79.99(14) . . ?
N1 Pd C1 82.98(14) . . ?
N2 Pd C1 162.84(14) . . ?
N1 Pd Cl1 174.26(10) . . ?
N2 Pd Cl1 94.34(11) . . ?
C1 Pd Cl1 102.72(11) . . ?
Cl3 Cl3 C27 111(2) 3 . ?
C26 N1 C12 126.0(4) . . ?
C26 N1 Pd 117.0(3) . . ?
C12 N1 Pd 116.9(3) . . ?
C25 N2 C21 117.9(4) . . ?
C25 N2 Pd 131.0(3) . . ?
C21 N2 Pd 111.0(3) . . ?
C2 C1 C10 117.2(3) . . ?
C2 C1 C11 113.1(3) . . ?
C10 C1 C11 114.9(3) . . ?
C2 C1 Pd 95.6(3) . . ?
C10 C1 Pd 108.4(3) . . ?
C11 C1 Pd 104.8(3) . . ?
O1 C2 C3 121.0(4) . . ?
O1 C2 C1 122.0(4) . . ?
C3 C2 C1 117.0(4) . . ?
C4 C3 C2 122.2(4) . . ?
C4 C3 H3A 118.9 . . ?
C2 C3 H3A 118.9 . . ?
C3 C4 C5 122.6(4) . . ?
C3 C4 H4A 118.7 . . ?
C5 C4 H4A 118.7 . . ?
C6 C5 C10 119.6(4) . . ?
C6 C5 C4 121.3(4) . . ?
C10 C5 C4 119.1(4) . . ?
C7 C6 C5 120.9(5) . . ?
C7 C6 H6A 119.5 . . ?
C5 C6 H6A 119.5 . . ?
C8 C7 C6 119.7(5) . . ?
C8 C7 H7A 120.1 . . ?
C6 C7 H7A 120.1 . . ?
C7 C8 C9 120.5(5) . . ?
C7 C8 H8A 119.7 . . ?
C9 C8 H8A 119.7 . . ?
C8 C9 C10 121.7(4) . . ?
C8 C9 H9A 119.2 . . ?
C10 C9 H9A 119.2 . . ?
C9 C10 C5 117.6(4) . . ?
C9 C10 C1 123.0(4) . . ?
C5 C10 C1 119.4(4) . . ?
C12 C11 C20 118.4(4) . . ?
C12 C11 C1 119.9(4) . . ?
C20 C11 C1 121.6(4) . . ?
C11 C12 N1 114.8(4) . . ?
C11 C12 C13 122.8(4) . . ?
N1 C12 C13 122.3(4) . . ?
C14 C13 C12 118.8(4) . . ?
C14 C13 H13A 120.6 . . ?
C12 C13 H13A 120.6 . . ?
C13 C14 C15 120.9(4) . . ?
C13 C14 H14A 119.5 . . ?
C15 C14 H14A 119.5 . . ?
C16 C15 C14 121.3(4) . . ?
C16 C15 C20 118.7(4) . . ?
C14 C15 C20 120.0(4) . . ?
C17 C16 C15 121.7(5) . . ?
C17 C16 H16A 119.2 . . ?
C15 C16 H16A 119.2 . . ?
C16 C17 C18 120.1(5) . . ?
C16 C17 H17A 120.0 . . ?
C18 C17 H17A 120.0 . . ?
C19 C18 C17 120.7(5) . . ?
C19 C18 H18A 119.6 . . ?
C17 C18 H18A 119.6 . . ?
C18 C19 C20 120.5(5) . . ?
C18 C19 H19A 119.8 . . ?
C20 C19 H19A 119.8 . . ?
C19 C20 C15 118.3(4) . . ?
C19 C20 C11 122.9(4) . . ?
C15 C20 C11 118.8(4) . . ?
N2 C21 C22 122.8(4) . . ?
N2 C21 C26 115.2(4) . . ?
C22 C21 C26 122.0(4) . . ?
C21 C22 C23 118.2(5) . . ?
C21 C22 H22A 120.9 . . ?
C23 C22 H22A 120.9 . . ?
C24 C23 C22 119.3(5) . . ?
C24 C23 H23A 120.4 . . ?
C22 C23 H23A 120.4 . . ?
C23 C24 C25 119.6(5) . . ?
C23 C24 H24A 120.2 . . ?
C25 C24 H24A 120.2 . . ?
N2 C25 C24 122.3(5) . . ?
N2 C25 H25A 118.8 . . ?
C24 C25 H25A 118.8 . . ?
N1 C26 C21 116.6(4) . . ?
N1 C26 H26A 121.7 . . ?
C21 C26 H26A 121.7 . . ?
Cl2 C27 Cl3 124(2) . . ?
Cl2 C27 H27A 106.2 . . ?
Cl3 C27 H27A 106.2 . . ?
Cl2 C27 H27B 106.2 . . ?
Cl3 C27 H27B 106.2 . . ?
H27A C27 H27B 106.4 . . ?

loop_
_geom_bond_atom_site_label_1
_geom_bond_atom_site_label_2
_geom_bond_distance
_geom_bond_site_symmetry_2
_geom_bond_publ_flag
O1 C2 1.244(5) . ?
Pd N1 1.973(3) . ?
Pd N2 2.100(4) . ?
Pd C1 2.133(4) . ?
Pd Cl1 2.2979(14) . ?
Cl2 C27 1.43(2) . ?
Cl3 Cl3 1.30(4) 3 ?
Cl3 C27 1.65(3) . ?
N1 C26 1.298(5) . ?
N1 C12 1.415(5) . ?
N2 C25 1.318(6) . ?
N2 C21 1.361(5) . ?
C1 C2 1.474(6) . ?
C1 C10 1.495(6) . ?
C1 C11 1.533(6) . ?
C2 C3 1.454(6) . ?
C3 C4 1.325(6) . ?
C3 H3A 0.9300 . ?
C4 C5 1.447(7) . ?
C4 H4A 0.9300 . ?
C5 C6 1.395(6) . ?
C5 C10 1.413(6) . ?
C6 C7 1.373(7) . ?
C6 H6A 0.9300 . ?
C7 C8 1.368(7) . ?
C7 H7A 0.9300 . ?
C8 C9 1.372(6) . ?
C8 H8A 0.9300 . ?
C9 C10 1.391(6) . ?
C9 H9A 0.9300 . ?
C11 C12 1.364(6) . ?
C11 C20 1.430(6) . ?
C12 C13 1.431(6) . ?
C13 C14 1.349(6) . ?
C13 H13A 0.9300 . ?
C14 C15 1.414(6) . ?
C14 H14A 0.9300 . ?
C15 C16 1.401(6) . ?
C15 C20 1.424(6) . ?
C16 C17 1.356(7) . ?
C16 H16A 0.9300 . ?
C17 C18 1.382(7) . ?
C17 H17A 0.9300 . ?
C18 C19 1.377(6) . ?
C18 H18A 0.9300 . ?
C19 C20 1.410(6) . ?
C19 H19A 0.9300 . ?
C21 C22 1.371(6) . ?
C21 C26 1.457(6) . ?
C22 C23 1.373(7) . ?
C22 H22A 0.9300 . ?
C23 C24 1.369(8) . ?
C23 H23A 0.9300 . ?
C24 C25 1.375(7) . ?
C24 H24A 0.9300 . ?
C25 H25A 0.9300 . ?
C26 H26A 0.9300 . ?
C27 H27A 0.9700 . ?
C27 H27B 0.9700 . ?

loop_
_geom_torsion_atom_site_label_1
_geom_torsion_atom_site_label_2
_geom_torsion_atom_site_label_3
_geom_torsion_atom_site_label_4
_geom_torsion
_geom_torsion_site_symmetry_1
_geom_torsion_site_symmetry_2
_geom_torsion_site_symmetry_3
_geom_torsion_site_symmetry_4
_geom_torsion_publ_flag
N2 Pd N1 C26 1.1(3) . . . . ?
C1 Pd N1 C26 -176.8(4) . . . . ?
Cl1 Pd N1 C26 10.5(14) . . . . ?
N2 Pd N1 C12 -175.8(3) . . . . ?
C1 Pd N1 C12 6.3(3) . . . . ?
Cl1 Pd N1 C12 -166.3(10) . . . . ?
N1 Pd N2 C25 -179.6(5) . . . . ?
C1 Pd N2 C25 -172.6(5) . . . . ?
Cl1 Pd N2 C25 1.4(5) . . . . ?
N1 Pd N2 C21 -2.8(3) . . . . ?
C1 Pd N2 C21 4.2(7) . . . . ?
Cl1 Pd N2 C21 178.1(3) . . . . ?
N1 Pd C1 C2 109.0(3) . . . . ?
N2 Pd C1 C2 102.1(6) . . . . ?
Cl1 Pd C1 C2 -71.7(2) . . . . ?
N1 Pd C1 C10 -129.8(3) . . . . ?
N2 Pd C1 C10 -136.7(5) . . . . ?
Cl1 Pd C1 C10 49.4(3) . . . . ?
N1 Pd C1 C11 -6.7(3) . . . . ?
N2 Pd C1 C11 -13.6(7) . . . . ?
Cl1 Pd C1 C11 172.6(2) . . . . ?
C10 C1 C2 O1 161.5(4) . . . . ?
C11 C1 C2 O1 24.4(6) . . . . ?
Pd C1 C2 O1 -84.4(4) . . . . ?
C10 C1 C2 C3 -18.8(5) . . . . ?
C11 C1 C2 C3 -156.0(4) . . . . ?
Pd C1 C2 C3 95.3(3) . . . . ?
O1 C2 C3 C4 -166.8(4) . . . . ?
C1 C2 C3 C4 13.5(6) . . . . ?
C2 C3 C4 C5 -1.5(7) . . . . ?
C3 C4 C5 C6 172.6(4) . . . . ?
C3 C4 C5 C10 -4.6(7) . . . . ?
C10 C5 C6 C7 0.8(7) . . . . ?
C4 C5 C6 C7 -176.5(5) . . . . ?
C5 C6 C7 C8 -1.3(8) . . . . ?
C6 C7 C8 C9 0.9(8) . . . . ?
C7 C8 C9 C10 0.1(7) . . . . ?
C8 C9 C10 C5 -0.7(6) . . . . ?
C8 C9 C10 C1 178.5(4) . . . . ?
C6 C5 C10 C9 0.2(6) . . . . ?
C4 C5 C10 C9 177.5(4) . . . . ?
C6 C5 C10 C1 -179.0(4) . . . . ?
C4 C5 C10 C1 -1.7(6) . . . . ?
C2 C1 C10 C9 -165.8(4) . . . . ?
C11 C1 C10 C9 -29.4(5) . . . . ?
Pd C1 C10 C9 87.5(4) . . . . ?
C2 C1 C10 C5 13.3(6) . . . . ?
C11 C1 C10 C5 149.7(4) . . . . ?
Pd C1 C10 C5 -93.4(4) . . . . ?
C2 C1 C11 C12 -95.9(5) . . . . ?
C10 C1 C11 C12 125.9(4) . . . . ?
Pd C1 C11 C12 7.0(5) . . . . ?
C2 C1 C11 C20 79.8(5) . . . . ?
C10 C1 C11 C20 -58.4(5) . . . . ?
Pd C1 C11 C20 -177.3(3) . . . . ?
C20 C11 C12 N1 -178.5(4) . . . . ?
C1 C11 C12 N1 -2.7(6) . . . . ?
C20 C11 C12 C13 4.3(7) . . . . ?
C1 C11 C12 C13 -179.9(4) . . . . ?
C26 N1 C12 C11 179.5(4) . . . . ?
Pd N1 C12 C11 -3.9(5) . . . . ?
C26 N1 C12 C13 -3.2(7) . . . . ?
Pd N1 C12 C13 173.3(3) . . . . ?
C11 C12 C13 C14 -0.2(7) . . . . ?
N1 C12 C13 C14 -177.3(4) . . . . ?
C12 C13 C14 C15 -2.6(8) . . . . ?
C13 C14 C15 C16 -178.2(5) . . . . ?
C13 C14 C15 C20 1.3(7) . . . . ?
C14 C15 C16 C17 176.9(5) . . . . ?
C20 C15 C16 C17 -2.6(7) . . . . ?
C15 C16 C17 C18 -0.5(8) . . . . ?
C16 C17 C18 C19 2.4(8) . . . . ?
C17 C18 C19 C20 -1.2(8) . . . . ?
C18 C19 C20 C15 -1.9(7) . . . . ?
C18 C19 C20 C11 179.6(4) . . . . ?
C16 C15 C20 C19 3.7(7) . . . . ?
C14 C15 C20 C19 -175.8(4) . . . . ?
C16 C15 C20 C11 -177.7(4) . . . . ?
C14 C15 C20 C11 2.8(7) . . . . ?
C12 C11 C20 C19 173.1(4) . . . . ?
C1 C11 C20 C19 -2.7(7) . . . . ?
C12 C11 C20 C15 -5.4(6) . . . . ?
C1 C11 C20 C15 178.8(4) . . . . ?
C25 N2 C21 C22 -0.5(7) . . . . ?
Pd N2 C21 C22 -177.7(4) . . . . ?
C25 N2 C21 C26 -178.8(4) . . . . ?
Pd N2 C21 C26 4.0(5) . . . . ?
N2 C21 C22 C23 0.9(8) . . . . ?
C26 C21 C22 C23 179.1(5) . . . . ?
C21 C22 C23 C24 -0.4(9) . . . . ?
C22 C23 C24 C25 -0.3(10) . . . . ?
C21 N2 C25 C24 -0.4(9) . . . . ?
Pd N2 C25 C24 176.2(5) . . . . ?
C23 C24 C25 N2 0.8(11) . . . . ?
C12 N1 C26 C21 177.3(4) . . . . ?
Pd N1 C26 C21 0.8(5) . . . . ?
N2 C21 C26 N1 -3.3(6) . . . . ?
C22 C21 C26 N1 178.4(5) . . . . ?
Cl3 Cl3 C27 Cl2 -129(3) 3 . . . ?
